data_7106100
loop_
_publ_author_name
'Srinivas Tekkam'
'M. A. Alam'
'Subash C. Jonnalagadda'
'Venkatram R. Mereddy'

_publ_section_title
;
 Novel methodologies for the synthesis of functionalized pyroglutamates
;
_journal_name_full Chem.Commun.
_journal_page_first 3219
_journal_paper_doi 10.1039/c0cc05609j
_journal_volume 47
_journal_year 2011
_chemical_formula_moiety 'C23 H25 N O3'
_chemical_formula_sum 'C23 H25 N O3'
_chemical_formula_weight 363.44
_chemical_name_common 10102a
_chemical_name_systematic
;
?
;
_space_group_IT_number 2
_symmetry_cell_setting triclinic
_symmetry_space_group_name_Hall '-P 1'
_symmetry_space_group_name_H-M 'P -1'
_atom_sites_solution_hydrogens geom
_atom_sites_solution_primary direct
_atom_sites_solution_secondary difmap
_audit_creation_method SHELXL-97
_cell_angle_alpha 94.817(2)
_cell_angle_beta 107.229(2)
_cell_angle_gamma 109.137(2)
_cell_formula_units_Z 2
_cell_length_a 8.4398(11)
_cell_length_b 10.1347(13)
_cell_length_c 13.0478(17)
_cell_measurement_reflns_used 4086
_cell_measurement_temperature 173(2)
_cell_measurement_theta_max 26.90
_cell_measurement_theta_min 2.17
_cell_volume 986.6(2)
_computing_cell_refinement 'SAINT, Bruker'
_computing_data_collection 'SMART, Bruker'
_computing_data_reduction 'SAINT, Bruker'
_computing_molecular_graphics 'SHELXTL, Bruker'
_computing_publication_material 'Bruker SHELXTL'
_computing_structure_refinement 'SHELXL-97 (Sheldrick, 1997)'
_computing_structure_solution 'SHELXS-97 (Sheldrick, 1990)'
_diffrn_ambient_temperature 173(2)
_diffrn_measured_fraction_theta_full 0.990
_diffrn_measured_fraction_theta_max 0.990
_diffrn_measurement_device_type 'Bruker SMART Platform CCD'
_diffrn_measurement_method 'area detector, omega scans per phi'
_diffrn_radiation_monochromator graphite
_diffrn_radiation_source 'normal-focus sealed tube'
_diffrn_radiation_type MoK\a
_diffrn_radiation_wavelength 0.71073
_diffrn_reflns_av_R_equivalents 0.0354
_diffrn_reflns_av_sigmaI/netI 0.0499
_diffrn_reflns_limit_h_max 10
_diffrn_reflns_limit_h_min -10
_diffrn_reflns_limit_k_max 12
_diffrn_reflns_limit_k_min -12
_diffrn_reflns_limit_l_max 16
_diffrn_reflns_limit_l_min -16
_diffrn_reflns_number 10405
_diffrn_reflns_theta_full 26.37
_diffrn_reflns_theta_max 26.37
_diffrn_reflns_theta_min 1.67
_exptl_absorpt_coefficient_mu 0.081
_exptl_absorpt_correction_T_max 0.9724
_exptl_absorpt_correction_T_min 0.9608
_exptl_absorpt_correction_type multi-scan
_exptl_absorpt_process_details 'SADABS, R. Blessing, 1995'
_exptl_crystal_colour colorless
_exptl_crystal_density_diffrn 1.223
_exptl_crystal_density_method 'not measured'
_exptl_crystal_description block
_exptl_crystal_F_000 388
_exptl_crystal_size_max 0.50
_exptl_crystal_size_mid 0.45
_exptl_crystal_size_min 0.35
_refine_diff_density_max 0.167
_refine_diff_density_min -0.193
_refine_diff_density_rms 0.039
_refine_ls_extinction_method none
_refine_ls_goodness_of_fit_ref 1.023
_refine_ls_hydrogen_treatment mixed
_refine_ls_matrix_type full
_refine_ls_number_parameters 249
_refine_ls_number_reflns 3997
_refine_ls_number_restraints 1
_refine_ls_restrained_S_all 1.023
_refine_ls_R_factor_all 0.0874
_refine_ls_R_factor_gt 0.0510
_refine_ls_shift/su_max 0.000
_refine_ls_shift/su_mean 0.000
_refine_ls_structure_factor_coef Fsqd
_refine_ls_weighting_details 'calc w=1/[\s^2^(Fo^2^)+(0.0430P)^2^+0.2709P] where P=(Fo^2^+2Fc^2^)/3'
_refine_ls_weighting_scheme calc
_refine_ls_wR_factor_gt 0.0975
_refine_ls_wR_factor_ref 0.1078
_reflns_number_gt 2776
_reflns_number_total 3997
_reflns_threshold_expression >2sigma(I)
_cod_data_source_file C0CC05609J.TXT
_cod_data_source_block 10102a
_cod_original_sg_symbol_H-M P-1
_cod_database_code 7106100

loop_
_symmetry_equiv_pos_as_xyz
'x, y, z'
'-x, -y, -z'

loop_
_atom_site_label
_atom_site_type_symbol
_atom_site_fract_x
_atom_site_fract_y
_atom_site_fract_z
_atom_site_U_iso_or_equiv
_atom_site_adp_type
_atom_site_occupancy
_atom_site_symmetry_multiplicity
_atom_site_calc_flag
_atom_site_refinement_flags
_atom_site_disorder_assembly
_atom_site_disorder_group
N1 N 0.57037(19) 0.14666(16) 0.43381(12) 0.0281(4) Uani 1 1 d D . .
H1A H 0.4723(14) 0.0974(16) 0.4454(14) 0.034 Uiso 1 1 d D . .
O1 O 0.74086(16) 0.03041(14) 0.52893(11) 0.0364(3) Uani 1 1 d . . .
O2 O 0.40132(16) 0.33731(13) 0.42818(10) 0.0342(3) Uani 1 1 d . . .
O3 O 0.50183(16) 0.42758(13) 0.29813(10) 0.0330(3) Uani 1 1 d . . .
C1 C 0.5724(2) 0.23440(18) 0.35108(14) 0.0246(4) Uani 1 1 d . . .
C2 C 0.7193(2) 0.11728(19) 0.47086(14) 0.0286(4) Uani 1 1 d . . .
C3 C 0.8536(2) 0.21049(19) 0.42911(14) 0.0266(4) Uani 1 1 d . . .
C4 C 0.7796(2) 0.31774(18) 0.38241(14) 0.0251(4) Uani 1 1 d . . .
H4A H 0.8142 0.3967 0.4457 0.030 Uiso 1 1 calc R . .
C5 C 1.0053(2) 0.1947(2) 0.43562(15) 0.0357(5) Uani 1 1 d . . .
H5A H 1.0333 0.1210 0.4682 0.054 Uiso 1 1 calc R . .
H5B H 1.0865 0.2570 0.4078 0.054 Uiso 1 1 calc R . .
C6 C 0.8477(2) 0.38738(18) 0.29789(14) 0.0246(4) Uani 1 1 d . . .
C7 C 0.8634(2) 0.31078(19) 0.21025(14) 0.0284(4) Uani 1 1 d . . .
H7A H 0.8307 0.2104 0.2021 0.034 Uiso 1 1 calc R . .
C8 C 0.9262(2) 0.3794(2) 0.13480(15) 0.0330(4) Uani 1 1 d . . .
H8A H 0.9353 0.3257 0.0750 0.040 Uiso 1 1 calc R . .
C9 C 0.9757(2) 0.5250(2) 0.14596(16) 0.0365(5) Uani 1 1 d . . .
H9A H 1.0182 0.5718 0.0939 0.044 Uiso 1 1 calc R . .
C10 C 0.9630(3) 0.6025(2) 0.23314(17) 0.0389(5) Uani 1 1 d . . .
H10A H 0.9981 0.7031 0.2416 0.047 Uiso 1 1 calc R . .
C11 C 0.8994(2) 0.53429(19) 0.30821(15) 0.0324(4) Uani 1 1 d . . .
H11A H 0.8908 0.5887 0.3679 0.039 Uiso 1 1 calc R . .
C12 C 0.4810(2) 0.33756(18) 0.36590(14) 0.0263(4) Uani 1 1 d . . .
C13 C 0.4240(3) 0.5367(2) 0.30141(16) 0.0347(5) Uani 1 1 d . . .
H13A H 0.4592 0.5872 0.3777 0.042 Uiso 1 1 calc R . .
H13B H 0.2920 0.4933 0.2699 0.042 Uiso 1 1 calc R . .
C14 C 0.4967(2) 0.63683(19) 0.23432(15) 0.0312(4) Uani 1 1 d . . .
C15 C 0.6321(3) 0.7673(2) 0.28441(17) 0.0421(5) Uani 1 1 d . . .
H15A H 0.6735 0.7970 0.3618 0.051 Uiso 1 1 calc R . .
C16 C 0.7076(3) 0.8552(2) 0.2220(2) 0.0522(6) Uani 1 1 d . . .
H16A H 0.8011 0.9448 0.2569 0.063 Uiso 1 1 calc R . .
C17 C 0.6482(3) 0.8137(2) 0.1105(2) 0.0528(6) Uani 1 1 d . . .
H17A H 0.7012 0.8743 0.0683 0.063 Uiso 1 1 calc R . .
C18 C 0.5118(3) 0.6845(2) 0.05914(18) 0.0459(5) Uani 1 1 d . . .
H18A H 0.4697 0.6559 -0.0183 0.055 Uiso 1 1 calc R . .
C19 C 0.4366(3) 0.5967(2) 0.12153(16) 0.0364(5) Uani 1 1 d . . .
H19A H 0.3425 0.5075 0.0863 0.044 Uiso 1 1 calc R . .
C20 C 0.4835(2) 0.14020(18) 0.23570(14) 0.0270(4) Uani 1 1 d . . .
H20A H 0.5517 0.0790 0.2286 0.032 Uiso 1 1 calc R . .
H20B H 0.4933 0.2028 0.1817 0.032 Uiso 1 1 calc R . .
C21 C 0.2859(2) 0.0439(2) 0.20535(15) 0.0338(5) Uani 1 1 d . . .
H21A H 0.2675 0.0099 0.2722 0.041 Uiso 1 1 calc R . .
C22 C 0.1597(3) 0.1222(2) 0.16418(19) 0.0508(6) Uani 1 1 d . . .
H22A H 0.1847 0.2021 0.2219 0.076 Uiso 1 1 calc R . .
H22B H 0.0358 0.0563 0.1447 0.076 Uiso 1 1 calc R . .
H22C H 0.1779 0.1583 0.0995 0.076 Uiso 1 1 calc R . .
C23 C 0.2398(3) -0.0854(2) 0.11829(18) 0.0436(5) Uani 1 1 d . . .
H23A H 0.3122 -0.1410 0.1475 0.065 Uiso 1 1 calc R . .
H23B H 0.2646 -0.0538 0.0538 0.065 Uiso 1 1 calc R . .
H23C H 0.1129 -0.1447 0.0975 0.065 Uiso 1 1 calc R . .

loop_
_atom_site_aniso_label
_atom_site_aniso_U_11
_atom_site_aniso_U_22
_atom_site_aniso_U_33
_atom_site_aniso_U_23
_atom_site_aniso_U_13
_atom_site_aniso_U_12
N1 0.0230(8) 0.0343(9) 0.0320(9) 0.0156(7) 0.0135(7) 0.0110(7)
O1 0.0305(7) 0.0443(8) 0.0425(8) 0.0259(7) 0.0155(6) 0.0171(6)
O2 0.0327(7) 0.0396(8) 0.0379(8) 0.0105(6) 0.0203(6) 0.0152(6)
O3 0.0383(7) 0.0371(7) 0.0378(8) 0.0177(6) 0.0202(6) 0.0230(6)
C1 0.0220(9) 0.0289(9) 0.0255(10) 0.0100(8) 0.0114(7) 0.0087(7)
C2 0.0260(9) 0.0337(10) 0.0273(10) 0.0092(8) 0.0090(8) 0.0118(8)
C3 0.0235(9) 0.0312(10) 0.0240(10) 0.0067(8) 0.0077(7) 0.0087(8)
C4 0.0223(9) 0.0258(9) 0.0265(10) 0.0051(7) 0.0085(7) 0.0080(7)
C5 0.0271(10) 0.0411(11) 0.0405(12) 0.0151(9) 0.0113(9) 0.0133(9)
C6 0.0169(8) 0.0286(10) 0.0277(10) 0.0075(8) 0.0072(7) 0.0078(7)
C7 0.0260(9) 0.0252(9) 0.0335(10) 0.0060(8) 0.0115(8) 0.0075(8)
C8 0.0317(10) 0.0405(12) 0.0295(11) 0.0085(9) 0.0144(8) 0.0128(9)
C9 0.0356(11) 0.0423(12) 0.0383(12) 0.0206(10) 0.0191(9) 0.0142(9)
C10 0.0412(11) 0.0277(10) 0.0513(13) 0.0161(10) 0.0210(10) 0.0104(9)
C11 0.0317(10) 0.0296(10) 0.0359(11) 0.0054(8) 0.0138(9) 0.0096(8)
C12 0.0193(8) 0.0309(10) 0.0255(10) 0.0060(8) 0.0056(8) 0.0069(7)
C13 0.0378(11) 0.0383(11) 0.0389(12) 0.0114(9) 0.0163(9) 0.0243(9)
C14 0.0322(10) 0.0308(10) 0.0345(11) 0.0079(8) 0.0091(8) 0.0184(8)
C15 0.0442(12) 0.0369(12) 0.0417(12) 0.0034(10) 0.0059(10) 0.0195(10)
C16 0.0460(13) 0.0299(12) 0.0749(18) 0.0094(12) 0.0170(12) 0.0105(10)
C17 0.0545(14) 0.0459(14) 0.0721(18) 0.0308(13) 0.0329(13) 0.0216(12)
C18 0.0514(13) 0.0555(14) 0.0395(13) 0.0182(11) 0.0187(11) 0.0260(12)
C19 0.0363(11) 0.0343(11) 0.0377(12) 0.0075(9) 0.0101(9) 0.0141(9)
C20 0.0250(9) 0.0293(10) 0.0298(10) 0.0094(8) 0.0115(8) 0.0113(8)
C21 0.0251(9) 0.0390(11) 0.0312(11) 0.0077(9) 0.0086(8) 0.0051(8)
C22 0.0273(10) 0.0537(14) 0.0601(15) -0.0084(11) 0.0046(10) 0.0150(10)
C23 0.0349(11) 0.0322(11) 0.0523(13) 0.0059(10) 0.0060(10) 0.0067(9)

loop_
_atom_type_symbol
_atom_type_description
_atom_type_scat_dispersion_real
_atom_type_scat_dispersion_imag
_atom_type_scat_source
C C 0.0033 0.0016 'International Tables Vol C Tables 4.2.6.8 and 6.1.1.4'
H H 0.0000 0.0000 'International Tables Vol C Tables 4.2.6.8 and 6.1.1.4'
N N 0.0061 0.0033 'International Tables Vol C Tables 4.2.6.8 and 6.1.1.4'
O O 0.0106 0.0060 'International Tables Vol C Tables 4.2.6.8 and 6.1.1.4'

loop_
_geom_angle_atom_site_label_1
_geom_angle_atom_site_label_2
_geom_angle_atom_site_label_3
_geom_angle
_geom_angle_site_symmetry_1
_geom_angle_site_symmetry_3
_geom_angle_publ_flag
C2 N1 C1 113.89(14) . . ?
C2 N1 H1A 120.9(12) . . ?
C1 N1 H1A 123.1(12) . . ?
C12 O3 C13 117.31(13) . . ?
N1 C1 C12 110.09(14) . . ?
N1 C1 C20 110.44(14) . . ?
C12 C1 C20 111.31(14) . . ?
N1 C1 C4 100.74(13) . . ?
C12 C1 C4 110.24(13) . . ?
C20 C1 C4 113.54(13) . . ?
O1 C2 N1 126.39(16) . . ?
O1 C2 C3 126.52(16) . . ?
N1 C2 C3 107.09(14) . . ?
C5 C3 C2 123.26(17) . . ?
C5 C3 C4 130.12(16) . . ?
C2 C3 C4 106.62(14) . . ?
C3 C4 C6 117.62(14) . . ?
C3 C4 C1 101.55(13) . . ?
C6 C4 C1 118.62(13) . . ?
C3 C4 H4A 106.0 . . ?
C6 C4 H4A 106.0 . . ?
C1 C4 H4A 106.0 . . ?
C3 C5 H5A 120.0 . . ?
C3 C5 H5B 120.0 . . ?
H5A C5 H5B 120.0 . . ?
C11 C6 C7 118.13(16) . . ?
C11 C6 C4 119.08(16) . . ?
C7 C6 C4 122.78(15) . . ?
C8 C7 C6 120.64(17) . . ?
C8 C7 H7A 119.7 . . ?
C6 C7 H7A 119.7 . . ?
C9 C8 C7 120.40(18) . . ?
C9 C8 H8A 119.8 . . ?
C7 C8 H8A 119.8 . . ?
C8 C9 C10 119.58(17) . . ?
C8 C9 H9A 120.2 . . ?
C10 C9 H9A 120.2 . . ?
C9 C10 C11 120.18(18) . . ?
C9 C10 H10A 119.9 . . ?
C11 C10 H10A 119.9 . . ?
C10 C11 C6 121.06(18) . . ?
C10 C11 H11A 119.5 . . ?
C6 C11 H11A 119.5 . . ?
O2 C12 O3 125.23(16) . . ?
O2 C12 C1 125.45(16) . . ?
O3 C12 C1 109.32(14) . . ?
O3 C13 C14 105.32(14) . . ?
O3 C13 H13A 110.7 . . ?
C14 C13 H13A 110.7 . . ?
O3 C13 H13B 110.7 . . ?
C14 C13 H13B 110.7 . . ?
H13A C13 H13B 108.8 . . ?
C15 C14 C19 119.02(18) . . ?
C15 C14 C13 120.43(18) . . ?
C19 C14 C13 120.44(17) . . ?
C14 C15 C16 120.1(2) . . ?
C14 C15 H15A 120.0 . . ?
C16 C15 H15A 120.0 . . ?
C17 C16 C15 120.4(2) . . ?
C17 C16 H16A 119.8 . . ?
C15 C16 H16A 119.8 . . ?
C16 C17 C18 120.3(2) . . ?
C16 C17 H17A 119.9 . . ?
C18 C17 H17A 119.9 . . ?
C17 C18 C19 119.3(2) . . ?
C17 C18 H18A 120.3 . . ?
C19 C18 H18A 120.3 . . ?
C14 C19 C18 120.94(19) . . ?
C14 C19 H19A 119.5 . . ?
C18 C19 H19A 119.5 . . ?
C1 C20 C21 115.82(14) . . ?
C1 C20 H20A 108.3 . . ?
C21 C20 H20A 108.3 . . ?
C1 C20 H20B 108.3 . . ?
C21 C20 H20B 108.3 . . ?
H20A C20 H20B 107.4 . . ?
C23 C21 C22 109.48(16) . . ?
C23 C21 C20 109.80(15) . . ?
C22 C21 C20 112.47(15) . . ?
C23 C21 H21A 108.3 . . ?
C22 C21 H21A 108.3 . . ?
C20 C21 H21A 108.3 . . ?
C21 C22 H22A 109.5 . . ?
C21 C22 H22B 109.5 . . ?
H22A C22 H22B 109.5 . . ?
C21 C22 H22C 109.5 . . ?
H22A C22 H22C 109.5 . . ?
H22B C22 H22C 109.5 . . ?
C21 C23 H23A 109.5 . . ?
C21 C23 H23B 109.5 . . ?
H23A C23 H23B 109.5 . . ?
C21 C23 H23C 109.5 . . ?
H23A C23 H23C 109.5 . . ?
H23B C23 H23C 109.5 . . ?

loop_
_geom_bond_atom_site_label_1
_geom_bond_atom_site_label_2
_geom_bond_distance
_geom_bond_site_symmetry_2
_geom_bond_publ_flag
N1 C2 1.346(2) . ?
N1 C1 1.455(2) . ?
N1 H1A 0.879(3) . ?
O1 C2 1.232(2) . ?
O2 C12 1.198(2) . ?
O3 C12 1.329(2) . ?
O3 C13 1.463(2) . ?
C1 C12 1.520(2) . ?
C1 C20 1.536(2) . ?
C1 C4 1.578(2) . ?
C2 C3 1.491(2) . ?
C3 C5 1.321(2) . ?
C3 C4 1.508(2) . ?
C4 C6 1.512(2) . ?
C4 H4A 1.0000 . ?
C5 H5A 0.9500 . ?
C5 H5B 0.9500 . ?
C6 C11 1.390(2) . ?
C6 C7 1.391(2) . ?
C7 C8 1.384(2) . ?
C7 H7A 0.9500 . ?
C8 C9 1.378(3) . ?
C8 H8A 0.9500 . ?
C9 C10 1.378(3) . ?
C9 H9A 0.9500 . ?
C10 C11 1.381(3) . ?
C10 H10A 0.9500 . ?
C11 H11A 0.9500 . ?
C13 C14 1.494(3) . ?
C13 H13A 0.9900 . ?
C13 H13B 0.9900 . ?
C14 C15 1.380(3) . ?
C14 C19 1.382(3) . ?
C15 C16 1.385(3) . ?
C15 H15A 0.9500 . ?
C16 C17 1.369(3) . ?
C16 H16A 0.9500 . ?
C17 C18 1.377(3) . ?
C17 H17A 0.9500 . ?
C18 C19 1.383(3) . ?
C18 H18A 0.9500 . ?
C19 H19A 0.9500 . ?
C20 C21 1.539(2) . ?
C20 H20A 0.9900 . ?
C20 H20B 0.9900 . ?
C21 C23 1.521(3) . ?
C21 C22 1.529(3) . ?
C21 H21A 1.0000 . ?
C22 H22A 0.9800 . ?
C22 H22B 0.9800 . ?
C22 H22C 0.9800 . ?
C23 H23A 0.9800 . ?
C23 H23B 0.9800 . ?
C23 H23C 0.9800 . ?

loop_
_geom_hbond_atom_site_label_D
_geom_hbond_atom_site_label_H
_geom_hbond_atom_site_label_A
_geom_hbond_distance_DH
_geom_hbond_distance_HA
_geom_hbond_distance_DA
_geom_hbond_angle_DHA
_geom_hbond_site_symmetry_A
N1 H1A O1 0.879(3) 1.982(4) 2.8581(19) 174.2(17) 2_656

loop_
_geom_torsion_atom_site_label_1
_geom_torsion_atom_site_label_2
_geom_torsion_atom_site_label_3
_geom_torsion_atom_site_label_4
_geom_torsion
_geom_torsion_site_symmetry_1
_geom_torsion_site_symmetry_2
_geom_torsion_site_symmetry_3
_geom_torsion_site_symmetry_4
_geom_torsion_publ_flag
C2 N1 C1 C12 -143.31(15) . . . . ?
C2 N1 C1 C20 93.38(17) . . . . ?
C2 N1 C1 C4 -26.92(19) . . . . ?
C1 N1 C2 O1 -169.37(17) . . . . ?
C1 N1 C2 C3 11.1(2) . . . . ?
O1 C2 C3 C5 11.2(3) . . . . ?
N1 C2 C3 C5 -169.30(18) . . . . ?
O1 C2 C3 C4 -168.63(18) . . . . ?
N1 C2 C3 C4 10.92(19) . . . . ?
C5 C3 C4 C6 23.2(3) . . . . ?
C2 C3 C4 C6 -157.07(15) . . . . ?
C5 C3 C4 C1 154.38(19) . . . . ?
C2 C3 C4 C1 -25.86(17) . . . . ?
N1 C1 C4 C3 30.55(16) . . . . ?
C12 C1 C4 C3 146.83(14) . . . . ?
C20 C1 C4 C3 -87.50(16) . . . . ?
N1 C1 C4 C6 161.14(15) . . . . ?
C12 C1 C4 C6 -82.59(18) . . . . ?
C20 C1 C4 C6 43.1(2) . . . . ?
C3 C4 C6 C11 -133.12(17) . . . . ?
C1 C4 C6 C11 103.99(19) . . . . ?
C3 C4 C6 C7 46.0(2) . . . . ?
C1 C4 C6 C7 -76.9(2) . . . . ?
C11 C6 C7 C8 -1.0(2) . . . . ?
C4 C6 C7 C8 179.88(15) . . . . ?
C6 C7 C8 C9 0.6(3) . . . . ?
C7 C8 C9 C10 0.3(3) . . . . ?
C8 C9 C10 C11 -0.7(3) . . . . ?
C9 C10 C11 C6 0.2(3) . . . . ?
C7 C6 C11 C10 0.6(3) . . . . ?
C4 C6 C11 C10 179.77(16) . . . . ?
C13 O3 C12 O2 1.2(2) . . . . ?
C13 O3 C12 C1 -179.36(14) . . . . ?
N1 C1 C12 O2 -7.6(2) . . . . ?
C20 C1 C12 O2 115.18(18) . . . . ?
C4 C1 C12 O2 -117.90(18) . . . . ?
N1 C1 C12 O3 172.92(13) . . . . ?
C20 C1 C12 O3 -64.27(17) . . . . ?
C4 C1 C12 O3 62.65(17) . . . . ?
C12 O3 C13 C14 169.55(14) . . . . ?
O3 C13 C14 C15 -103.35(19) . . . . ?
O3 C13 C14 C19 72.8(2) . . . . ?
C19 C14 C15 C16 -0.9(3) . . . . ?
C13 C14 C15 C16 175.32(17) . . . . ?
C14 C15 C16 C17 0.3(3) . . . . ?
C15 C16 C17 C18 0.5(3) . . . . ?
C16 C17 C18 C19 -0.6(3) . . . . ?
C15 C14 C19 C18 0.8(3) . . . . ?
C13 C14 C19 C18 -175.43(17) . . . . ?
C17 C18 C19 C14 -0.1(3) . . . . ?
N1 C1 C20 C21 61.27(19) . . . . ?
C12 C1 C20 C21 -61.33(19) . . . . ?
C4 C1 C20 C21 173.57(14) . . . . ?
C1 C20 C21 C23 -154.19(15) . . . . ?
C1 C20 C21 C22 83.6(2) . . . . ?
